data_7213203
loop_
_publ_author_name
'Beer, Paul D.'
'Drew, Michael G. B.'
'Gradwell, Kate'

_publ_section_title
;
 Synthesis and anion coordination chemistry of new calix[4]arene
 pyridinium receptors
;
_journal_issue 3
_journal_name_full 'Journal of the Chemical Society, Perkin Transactions 2'
_journal_page_first 511
_journal_paper_doi 10.1039/a908106b
_journal_year 2000
_chemical_formula_sum 'C76 H40 N6 O6'
_chemical_formula_weight 1133.14
_chemical_name_systematic
; 

 ? 

;
_space_group_IT_number 62
_symmetry_cell_setting orthorhombic
_symmetry_space_group_name_Hall '-P 2ac 2n'
_symmetry_space_group_name_H-M 'P n m a'
_atom_sites_solution_hydrogens geom
_atom_sites_solution_primary direct
_atom_sites_solution_secondary difmap
_audit_creation_method SHELXL-97
_cell_angle_alpha 90.00
_cell_angle_beta 90.00
_cell_angle_gamma 90.00
_cell_formula_units_Z 4
_cell_length_a 28.00(2)
_cell_length_b 15.619(14)
_cell_length_c 13.818(14)
_cell_measurement_reflns_used all
_cell_measurement_temperature 293(2)
_cell_volume 6043(9)
_computing_cell_refinement XDS
_computing_data_collection 'XDS (Kabsch, 1991)'
_computing_data_reduction XDS
_computing_molecular_graphics PLATON(Spek,1994)
_computing_structure_refinement 'SHELXL-93 (Sheldrick, 1993)'
_computing_structure_solution 'SHELXS-86 (Sheldrick, 1990)'
_diffrn_ambient_temperature 293(2)
_diffrn_measurement_device 'Marresearch Image Plate'
_diffrn_measurement_method '95 frames at 2^o intervals, counting time 2 min.'
_diffrn_radiation_monochromator graphite
_diffrn_radiation_source 'fine-focus sealed tube'
_diffrn_radiation_type MoK\a
_diffrn_radiation_wavelength 0.71073
_diffrn_reflns_av_R_equivalents 0.0470
_diffrn_reflns_av_sigmaI/netI 0.0496
_diffrn_reflns_limit_h_max 30
_diffrn_reflns_limit_h_min -30
_diffrn_reflns_limit_k_max 16
_diffrn_reflns_limit_k_min -16
_diffrn_reflns_limit_l_max 15
_diffrn_reflns_limit_l_min -15
_diffrn_reflns_number 14628
_diffrn_reflns_theta_max 23.21
_diffrn_reflns_theta_min 3.04
_diffrn_standards_number all
_exptl_absorpt_coefficient_mu 0.080
_exptl_absorpt_correction_type none
_exptl_crystal_density_diffrn 1.246
_exptl_crystal_density_method 'not measured'
_exptl_crystal_F_000 2344
_exptl_crystal_size_max 0.35
_exptl_crystal_size_mid 0.30
_exptl_crystal_size_min 0.25
_refine_diff_density_max 0.284
_refine_diff_density_min -0.187
_refine_diff_density_rms 0.039
_refine_ls_extinction_coef 0.0019(6)
_refine_ls_extinction_expression Fc^*^=kFc[1+0.001xFc^2^\l^3^/sin(2\q)]^-1/4^
_refine_ls_extinction_method SHELXL
_refine_ls_goodness_of_fit_ref 1.060
_refine_ls_hydrogen_treatment mixed
_refine_ls_matrix_type full
_refine_ls_number_parameters 377
_refine_ls_number_reflns 4203
_refine_ls_number_restraints 9
_refine_ls_restrained_S_all 1.066
_refine_ls_R_factor_all 0.0885
_refine_ls_R_factor_gt 0.0557
_refine_ls_shift/su_max 0.380
_refine_ls_shift/su_mean 0.010
_refine_ls_structure_factor_coef Fsqd
_refine_ls_weighting_details 'w=1/[\s^2^(Fo^2^)+(0.0900P)^2^+0.0000P] where P=(Fo^2^+2Fc^2^)/3'
_refine_ls_weighting_scheme calc
_refine_ls_wR_factor_gt 0.1509
_refine_ls_wR_factor_ref 0.1621
_reflns_number_gt 2667
_reflns_number_total 4203
_reflns_threshold_expression >2sigma(I)
_cod_data_source_file a908106bsup1.cif
_cod_data_source_block 4
_cod_depositor_comments
;
The following automatic conversions were performed:

'_refine_ls_weighting_scheme' value 'calc
w=1/[\s^2^(Fo^2^)+(0.0900P)^2^+0.0000P] where P=(Fo^2^+2Fc^2^)/3' was
changed to 'calc'. New tag '_refine_ls_weighting_details' was
created. The value of the new tag was set to
'w=1/[\s^2^(Fo^2^)+(0.0900P)^2^+0.0000P] where P=(Fo^2^+2Fc^2^)/3'.

Automatic conversion script
Id: cif_fix_values 3143 2015-03-26 13:38:13Z robertas 
;
_cod_original_cell_volume 6042(10)
_cod_original_sg_symbol_H-M Pnma
_cod_database_code 7213203

loop_
_symmetry_equiv_pos_as_xyz
'x, y, z'
'-x, y+1/2, -z'
'x+1/2, -y+1/2, -z+1/2'
'-x+1/2, -y, z+1/2'
'-x, -y, -z'
'x, -y-1/2, z'
'-x-1/2, y-1/2, z-1/2'
'x-1/2, y, -z-1/2'

loop_
_atom_site_label
_atom_site_type_symbol
_atom_site_fract_x
_atom_site_fract_y
_atom_site_fract_z
_atom_site_U_iso_or_equiv
_atom_site_adp_type
_atom_site_occupancy
_atom_site_calc_flag
_atom_site_refinement_flags
C13 C 0.52971(13) 0.2500 -0.0461(3) 0.0540(10) Uani 1 d S
C14 C 0.51292(9) 0.17485(15) -0.00643(19) 0.0530(7) Uani 1 d .
H14 H 0.5241 0.1233 -0.0313 0.064 Uiso 1 calc R
C15 C 0.48030(8) 0.17255(14) 0.06858(19) 0.0443(6) Uani 1 d .
C16 C 0.46408(11) 0.2500 0.1055(2) 0.0427(8) Uani 1 d S
C17 C 0.46427(9) 0.08808(15) 0.11160(19) 0.0500(7) Uani 1 d .
H17A H 0.4660 0.0916 0.1816 0.060 Uiso 1 calc R
H17B H 0.4859 0.0433 0.0907 0.060 Uiso 1 calc R
C21 C 0.41356(8) 0.06414(14) 0.08230(18) 0.0435(6) Uani 1 d .
C22 C 0.40432(9) 0.03273(15) -0.00899(19) 0.0509(7) Uani 1 d .
H22 H 0.4296 0.0252 -0.0517 0.061 Uiso 1 calc R
C23 C 0.35868(10) 0.01198(16) -0.0392(2) 0.0547(7) Uani 1 d .
C24 C 0.32179(10) 0.02875(16) 0.0241(2) 0.0565(7) Uani 1 d .
H24 H 0.2906 0.0183 0.0042 0.068 Uiso 1 calc R
C25 C 0.32947(9) 0.06010(16) 0.1148(2) 0.0518(7) Uani 1 d .
C26 C 0.37573(9) 0.07317(15) 0.14461(19) 0.0468(6) Uani 1 d .
C27 C 0.28643(10) 0.08798(17) 0.1762(2) 0.0597(8) Uani 1 d .
H27A H 0.2615 0.0451 0.1715 0.072 Uiso 1 calc R
H27B H 0.2960 0.0921 0.2435 0.072 Uiso 1 calc R
C31 C 0.26716(9) 0.17351(15) 0.14273(19) 0.0485(6) Uani 1 d .
C32 C 0.23090(10) 0.17497(17) 0.0761(2) 0.0617(8) Uani 1 d .
H32 H 0.2186 0.1233 0.0539 0.074 Uiso 1 calc R
C33 C 0.21205(14) 0.2500 0.0407(3) 0.0639(11) Uani 1 d SD
C36 C 0.28488(12) 0.2500 0.1754(3) 0.0470(9) Uani 1 d S
O150 O 0.43216(9) 0.2500 0.1795(2) 0.0607(7) Uani 1 d S
H150 H 0.4297 0.2986 0.2014 0.073 Uiso 0.50 calc PR
O350 O 0.32142(10) 0.2500 0.2418(2) 0.0649(7) Uani 1 d S
H350 H 0.3187 0.2083 0.2775 0.078 Uiso 0.50 calc PR
O250 O 0.38384(6) 0.09952(11) 0.23884(14) 0.0606(5) Uani 1 d .
C251 C 0.38364(16) 0.0259(3) 0.3038(3) 0.1070(13) Uani 1 d .
H25A H 0.3531 -0.0029 0.2988 0.128 Uiso 1 calc R
H25B H 0.4082 -0.0140 0.2834 0.128 Uiso 1 calc R
C252 C 0.39134(15) 0.0472(3) 0.3974(3) 0.1006(12) Uani 1 d .
H25C H 0.4236 0.0691 0.4038 0.121 Uiso 1 calc R
H25D H 0.3889 -0.0040 0.4368 0.121 Uiso 1 calc R
N253 N 0.35866(11) 0.10991(17) 0.4337(2) 0.0840(8) Uani 1 d .
H253 H 0.3638 0.1619 0.4161 0.101 Uiso 1 calc R
O254 O 0.30744(9) 0.02646(15) 0.51706(18) 0.0951(7) Uani 1 d .
C255 C 0.32117(11) 0.0971(2) 0.4915(2) 0.0649(8) Uani 1 d .
C256 C 0.29825(10) 0.17748(15) 0.5285(2) 0.0537(7) Uani 1 d .
N257 N 0.31735(10) 0.2500 0.4972(2) 0.0533(8) Uani 1 d S
C258 C 0.26115(11) 0.17550(19) 0.5930(2) 0.0720(9) Uani 1 d .
H258 H 0.2489 0.1235 0.6145 0.086 Uiso 1 calc R
C259 C 0.24260(17) 0.2500 0.6250(4) 0.0792(13) Uani 1 d S
H259 H 0.2173 0.2500 0.6686 0.095 Uiso 1 calc SR
C200 C 0.34865(12) -0.0269(2) -0.1381(2) 0.0737(9) Uani 1 d .
C201 C 0.31605(19) -0.1030(3) -0.1283(3) 0.1378(18) Uani 1 d .
H20A H 0.3301 -0.1438 -0.0847 0.165 Uiso 1 calc R
H20B H 0.3116 -0.1291 -0.1905 0.165 Uiso 1 calc R
H20C H 0.2857 -0.0847 -0.1033 0.165 Uiso 1 calc R
C202 C 0.3945(2) -0.0485(4) -0.1917(4) 0.169(2) Uani 1 d .
H20D H 0.4111 0.0034 -0.2078 0.203 Uiso 1 calc R
H20E H 0.3869 -0.0791 -0.2500 0.203 Uiso 1 calc R
H20F H 0.4144 -0.0835 -0.1513 0.203 Uiso 1 calc R
C203 C 0.32299(18) 0.0351(3) -0.2013(4) 0.1351(16) Uani 1 d .
H20G H 0.2936 0.0517 -0.1710 0.162 Uiso 1 calc R
H20H H 0.3163 0.0088 -0.2626 0.162 Uiso 1 calc R
H20I H 0.3426 0.0848 -0.2111 0.162 Uiso 1 calc R
C100 C 0.56359(15) 0.2500 -0.1292(3) 0.0667(11) Uani 1 d S
C101 C 0.6083(3) 0.1910(5) -0.1047(6) 0.096(2) Uani 0.50 d P
H10A H 0.5975 0.1378 -0.0777 0.116 Uiso 0.50 calc PR
H10B H 0.6285 0.2196 -0.0588 0.116 Uiso 0.50 calc PR
H10C H 0.6261 0.1799 -0.1629 0.116 Uiso 0.50 calc PR
C102 C 0.5784(3) 0.3301(5) -0.1660(7) 0.099(2) Uani 0.50 d P
H10D H 0.5916 0.3226 -0.2296 0.118 Uiso 0.50 calc PR
H10E H 0.6022 0.3542 -0.1241 0.118 Uiso 0.50 calc PR
H10F H 0.5515 0.3680 -0.1694 0.118 Uiso 0.50 calc PR
C103 C 0.5401(3) 0.1903(5) -0.2121(6) 0.099(2) Uani 0.50 d P
H10G H 0.5588 0.1941 -0.2701 0.119 Uiso 0.50 calc PR
H10H H 0.5081 0.2094 -0.2251 0.119 Uiso 0.50 calc PR
H10I H 0.5394 0.1320 -0.1903 0.119 Uiso 0.50 calc PR
C300 C 0.1738(2) 0.2500 -0.0348(5) 0.1109(19) Uani 1 d SD
C301 C 0.1896(4) 0.3099(6) -0.1210(6) 0.122(4) Uani 0.50 d PD
H30A H 0.2159 0.2842 -0.1547 0.146 Uiso 0.50 calc PR
H30B H 0.1992 0.3646 -0.0959 0.146 Uiso 0.50 calc PR
H30C H 0.1633 0.3174 -0.1648 0.146 Uiso 0.50 calc PR
C302 C 0.1309(3) 0.3085(6) 0.0090(8) 0.125(4) Uani 0.50 d PD
H30D H 0.1013 0.2931 -0.0216 0.150 Uiso 0.50 calc PR
H30E H 0.1376 0.3678 -0.0031 0.150 Uiso 0.50 calc PR
H30F H 0.1284 0.2991 0.0774 0.150 Uiso 0.50 calc PR
C303 C 0.1546(5) 0.1703(7) -0.0683(11) 0.188(6) Uani 0.50 d PD
H30G H 0.1208 0.1763 -0.0789 0.226 Uiso 0.50 calc PR
H30H H 0.1601 0.1267 -0.0206 0.226 Uiso 0.50 calc PR
H30I H 0.1699 0.1545 -0.1279 0.226 Uiso 0.50 calc PR
N500 N 0.4415(2) 0.2500 0.4150(4) 0.1321(18) Uiso 1 d S
C501 C 0.4785(3) 0.2500 0.3797(5) 0.117(2) Uiso 1 d S
C502 C 0.5254(3) 0.2500 0.3298(7) 0.183(3) Uiso 1 d S
H50A H 0.5496 0.2291 0.3731 0.220 Uiso 0.50 calc PR
H50B H 0.5333 0.3073 0.3101 0.220 Uiso 0.50 calc PR
H50C H 0.5238 0.2137 0.2738 0.220 Uiso 0.50 calc PR
N503 N 0.4486(4) 0.1176(6) 0.6184(7) 0.150(3) Uiso 0.50 d P
C504 C 0.4717(4) 0.0551(8) 0.6245(8) 0.147(4) Uiso 0.50 d P
C505 C 0.4763(5) -0.0257(9) 0.6190(10) 0.189(5) Uiso 0.50 d P
H50D H 0.4455 -0.0523 0.6260 0.227 Uiso 0.50 calc PR
H50E H 0.4970 -0.0453 0.6697 0.227 Uiso 0.50 calc PR
H50F H 0.4896 -0.0407 0.5573 0.227 Uiso 0.50 calc PR
N506 N 0.4040(3) 0.2500 -0.1895(6) 0.182(3) Uiso 1 d S
C507 C 0.3818(2) 0.2500 -0.1251(5) 0.118(2) Uiso 1 d S
C508 C 0.3559(2) 0.2500 -0.0423(4) 0.0979(16) Uiso 1 d S
H50G H 0.3260 0.2217 -0.0534 0.118 Uiso 0.50 calc PR
H50H H 0.3501 0.3079 -0.0223 0.118 Uiso 0.50 calc PR
H50I H 0.3732 0.2204 0.0074 0.118 Uiso 0.50 calc PR

loop_
_atom_site_aniso_label
_atom_site_aniso_U_11
_atom_site_aniso_U_22
_atom_site_aniso_U_33
_atom_site_aniso_U_23
_atom_site_aniso_U_13
_atom_site_aniso_U_12
C13 0.053(2) 0.053(2) 0.056(3) 0.000 0.0027(19) 0.000
C14 0.0519(16) 0.0485(15) 0.0586(19) -0.0026(12) 0.0044(14) 0.0025(11)
C15 0.0413(14) 0.0420(14) 0.0497(17) -0.0008(11) -0.0036(12) 0.0001(10)
C16 0.0378(19) 0.043(2) 0.048(2) 0.000 -0.0006(17) 0.000
C17 0.0521(16) 0.0452(15) 0.0527(17) -0.0003(11) -0.0011(13) 0.0022(11)
C21 0.0434(15) 0.0382(13) 0.0490(17) 0.0006(11) 0.0002(13) 0.0007(10)
C22 0.0517(17) 0.0499(15) 0.0512(18) -0.0018(12) 0.0023(14) 0.0018(11)
C23 0.0555(17) 0.0530(16) 0.0557(18) -0.0039(12) -0.0004(15) 0.0000(12)
C24 0.0527(17) 0.0526(16) 0.064(2) 0.0017(13) -0.0015(15) -0.0017(12)
C25 0.0530(18) 0.0476(16) 0.0547(19) 0.0010(12) 0.0026(13) 0.0006(11)
C26 0.0495(17) 0.0425(14) 0.0485(17) 0.0004(11) -0.0009(13) -0.0001(11)
C27 0.0582(18) 0.0565(18) 0.064(2) 0.0027(13) 0.0058(15) 0.0006(12)
C31 0.0453(15) 0.0476(15) 0.0527(17) 0.0013(12) 0.0052(13) 0.0010(11)
C32 0.0615(18) 0.0546(17) 0.069(2) -0.0043(13) 0.0003(16) -0.0015(13)
C33 0.060(3) 0.060(3) 0.071(3) 0.000 -0.004(2) 0.000
C36 0.042(2) 0.046(2) 0.052(2) 0.000 0.0033(19) 0.000
O150 0.0619(18) 0.0550(16) 0.0652(19) 0.000 0.0078(14) 0.000
O350 0.0708(19) 0.0569(19) 0.067(2) 0.000 -0.0034(16) 0.000
O250 0.0662(13) 0.0565(12) 0.0592(13) -0.0005(9) 0.0016(10) 0.0041(8)
C251 0.137(4) 0.087(3) 0.097(3) 0.003(2) -0.014(3) 0.029(2)
C252 0.120(3) 0.085(3) 0.097(3) 0.006(2) 0.008(3) 0.016(2)
N253 0.099(2) 0.0687(17) 0.084(2) 0.0059(13) 0.0190(18) 0.0113(14)
O254 0.1060(18) 0.0735(17) 0.1057(19) 0.0039(13) 0.0120(15) -0.0034(13)
C255 0.071(2) 0.062(2) 0.062(2) -0.0001(14) -0.0004(17) 0.0029(14)
C256 0.0568(17) 0.0522(16) 0.0522(18) 0.0015(12) 0.0026(14) -0.0007(12)
N257 0.056(2) 0.051(2) 0.053(2) 0.000 -0.0016(15) 0.000
C258 0.075(2) 0.067(2) 0.073(2) 0.0047(15) 0.0055(18) -0.0037(15)
C259 0.082(3) 0.068(3) 0.087(4) 0.000 0.019(3) 0.000
C200 0.071(2) 0.079(2) 0.071(2) -0.0069(16) -0.0042(18) -0.0012(16)
C201 0.165(5) 0.134(4) 0.114(4) -0.018(3) -0.010(3) -0.017(3)
C202 0.152(5) 0.228(7) 0.127(4) -0.054(4) -0.012(4) 0.001(4)
C203 0.151(4) 0.139(4) 0.115(4) -0.012(3) -0.014(3) -0.013(3)
C100 0.070(3) 0.064(3) 0.066(3) 0.000 0.009(2) 0.000
C101 0.088(6) 0.100(6) 0.101(7) 0.001(4) 0.011(5) -0.011(4)
C102 0.105(7) 0.091(6) 0.099(7) -0.006(5) 0.029(6) 0.005(5)
C103 0.098(6) 0.111(6) 0.089(6) -0.001(4) 0.011(5) 0.006(5)
C300 0.099(5) 0.113(5) 0.122(6) 0.000 -0.023(4) 0.000
C301 0.122(8) 0.131(8) 0.114(8) -0.017(6) -0.028(6) 0.029(6)
C302 0.103(7) 0.137(7) 0.134(9) 0.042(6) -0.037(6) -0.018(6)
C303 0.229(19) 0.119(10) 0.216(19) -0.010(10) -0.080(15) 0.003(11)

loop_
_atom_type_symbol
_atom_type_description
_atom_type_scat_dispersion_real
_atom_type_scat_dispersion_imag
_atom_type_scat_source
C C 0.0033 0.0016 'International Tables Vol C Tables 4.2.6.8 and 6.1.1.4'
H H 0.0000 0.0000 'International Tables Vol C Tables 4.2.6.8 and 6.1.1.4'
N N 0.0061 0.0033 'International Tables Vol C Tables 4.2.6.8 and 6.1.1.4'
O O 0.0106 0.0060 'International Tables Vol C Tables 4.2.6.8 and 6.1.1.4'

loop_
_geom_angle_atom_site_label_1
_geom_angle_atom_site_label_2
_geom_angle_atom_site_label_3
_geom_angle
_geom_angle_site_symmetry_1
_geom_angle_site_symmetry_3
C14 C13 C14 116.8(4) 6_565 .
C14 C13 C100 121.61(18) 6_565 .
C14 C13 C100 121.61(18) . .
C13 C14 C15 123.1(2) . .
C14 C15 C16 118.0(2) . .
C14 C15 C17 120.8(2) . .
C16 C15 C17 121.2(2) . .
O150 C16 C15 119.44(16) . 6_565
O150 C16 C15 119.45(16) . .
C15 C16 C15 121.1(3) 6_565 .
C15 C17 C21 112.68(19) . .
C26 C21 C22 117.8(2) . .
C26 C21 C17 121.8(2) . .
C22 C21 C17 120.4(2) . .
C21 C22 C23 122.2(2) . .
C24 C23 C22 117.1(3) . .
C24 C23 C200 120.5(3) . .
C22 C23 C200 122.4(3) . .
C25 C24 C23 122.3(3) . .
C24 C25 C26 118.5(2) . .
C24 C25 C27 119.1(2) . .
C26 C25 C27 122.1(2) . .
C21 C26 C25 121.6(3) . .
C21 C26 O250 119.6(2) . .
C25 C26 O250 118.7(2) . .
C31 C27 C25 111.2(2) . .
C36 C31 C32 118.4(2) . .
C36 C31 C27 122.7(3) . .
C32 C31 C27 118.9(2) . .
C31 C32 C33 122.5(3) . .
C32 C33 C32 116.9(4) 6_565 .
C32 C33 C300 121.53(19) 6_565 .
C32 C33 C300 121.53(19) . .
C31 C36 C31 121.4(3) 6_565 .
C31 C36 O350 119.32(17) 6_565 .
C31 C36 O350 119.32(17) . .
C26 O250 C251 110.1(2) . .
C252 C251 O250 113.2(3) . .
C251 C252 N253 113.7(4) . .
C255 N253 C252 127.6(3) . .
O254 C255 N253 123.8(3) . .
O254 C255 C256 121.6(3) . .
N253 C255 C256 114.5(3) . .
N257 C256 C258 122.5(3) . .
N257 C256 C255 115.6(3) . .
C258 C256 C255 121.8(2) . .
C256 N257 C256 117.5(3) 6_565 .
C259 C258 C256 119.1(3) . .
C258 C259 C258 119.2(4) 6_565 .
C203 C200 C201 105.9(3) . .
C203 C200 C202 105.4(4) . .
C201 C200 C202 112.4(4) . .
C203 C200 C23 110.8(3) . .
C201 C200 C23 110.2(3) . .
C202 C200 C23 111.8(3) . .
C102 C100 C13 117.7(4) . .
C102 C100 C101 111.0(6) . .
C13 C100 C101 109.7(4) . .
C102 C100 C103 112.0(6) . .
C13 C100 C103 106.7(4) . .
C101 C100 C103 97.9(5) . .
C303 C300 C33 119.6(6) . .
C303 C300 C301 112.1(9) . .
C33 C300 C301 109.0(5) . .
C303 C300 C302 109.3(8) . .
C33 C300 C302 105.7(5) . .
C301 C300 C302 98.9(5) . .
N500 C501 C502 177.5(8) . .
N503 C504 C505 151.1(14) . .
N506 C507 C508 177.5(8) . .

loop_
_geom_bond_atom_site_label_1
_geom_bond_atom_site_label_2
_geom_bond_distance
_geom_bond_site_symmetry_2
C13 C14 1.378(3) 6_565
C13 C14 1.378(3) .
C13 C100 1.489(5) .
C14 C15 1.382(3) .
C15 C16 1.389(3) .
C15 C17 1.515(3) .
C16 O150 1.359(4) .
C16 C15 1.389(3) 6_565
C17 C21 1.523(4) .
C21 C26 1.372(3) .
C21 C22 1.378(4) .
C22 C23 1.383(4) .
C23 C24 1.379(4) .
C23 C200 1.522(4) .
C24 C25 1.363(4) .
C25 C26 1.374(4) .
C25 C27 1.536(4) .
C26 O250 1.384(3) .
C27 C31 1.513(4) .
C31 C36 1.370(3) .
C31 C32 1.371(4) .
C32 C33 1.375(4) .
C33 C32 1.375(4) 6_565
C33 C300 1.495(7) .
C36 C31 1.370(3) 6_565
C36 O350 1.374(4) .
O250 C251 1.459(4) .
C251 C252 1.352(5) .
C252 N253 1.431(4) .
N253 C255 1.335(4) .
O254 C255 1.220(3) .
C255 C256 1.500(4) .
C256 N257 1.325(3) .
C256 C258 1.370(4) .
N257 C256 1.325(3) 6_565
C258 C259 1.349(4) .
C259 C258 1.349(4) 6_565
C200 C203 1.489(5) .
C200 C201 1.505(5) .
C200 C202 1.519(6) .
C100 C102 1.413(8) .
C100 C101 1.592(9) .
C100 C103 1.617(9) .
C300 C303 1.433(10) .
C300 C301 1.579(10) .
C300 C302 1.625(10) .
N500 C501 1.146(7) .
C501 C502 1.484(9) .
N503 C504 1.175(12) .
C504 C505 1.271(15) .
N506 C507 1.085(9) .
C507 C508 1.356(8) .
